data_4309714
loop_
_publ_author_name
'Li-Li Wen'
'Dong-Bin Dang'
'Chun-Ying Duan'
'Yi-Zhi Li'
'Zheng-Fang Tian'
'Qing-Jin Meng'

_publ_section_title
;
1D Helix, 2D Brick-Wall and Herringbone, and 3D Interpenetration
d10 Metal-Organic Framework Structures Assembled from
Pyridine-2,6-dicarboxylic AcidN-Oxide
;
_journal_name_full 'Inorganic Chemistry'
_journal_page_first 7161
_journal_page_last 7170
_journal_paper_doi 10.1021/ic0509985
_journal_volume 44
_journal_year 2005
_chemical_formula_moiety '4(C17 H17 N5 O5 Zn), H4 O2'
_chemical_formula_sum 'C68 H72 N20 O22 Zn4'
_chemical_formula_weight 1782.94
_chemical_name_systematic
; 
 ? 
;
_space_group_IT_number 61
_symmetry_cell_setting orthorhombic
_symmetry_space_group_name_Hall '-P 2ac 2ab'
_symmetry_space_group_name_H-M 'P b c a'
_atom_sites_solution_hydrogens geom
_atom_sites_solution_primary direct
_atom_sites_solution_secondary difmap
_audit_creation_method SHELXL-97
_cell_angle_alpha 90.00
_cell_angle_beta 90.00
_cell_angle_gamma 90.00
_cell_formula_units_Z 2
_cell_length_a 12.807(3)
_cell_length_b 16.145(4)
_cell_length_c 17.415(4)
_cell_measurement_reflns_used 937
_cell_measurement_temperature 293(2)
_cell_measurement_theta_max 27.42
_cell_measurement_theta_min 2.52
_cell_volume 3600.9(15)
_computing_cell_refinement SMART
_computing_data_collection 'SMART (Bruker, 2000)'
_computing_data_reduction 'SAINT (Bruker, 2000)'
_computing_molecular_graphics SHELXTL
_computing_publication_material SHELXTL
_computing_structure_refinement SHELXTL
_computing_structure_solution 'SHELXTL (Bruker, 2000)'
_diffrn_ambient_temperature 293(2)
_diffrn_measured_fraction_theta_full 0.999
_diffrn_measured_fraction_theta_max 0.999
_diffrn_measurement_device_type 'Bruker Smart Apex CCD area detector'
_diffrn_measurement_method 'phi and omega scans'
_diffrn_radiation_monochromator graphite
_diffrn_radiation_source 'fine-focus sealed tube'
_diffrn_radiation_type MoK\a
_diffrn_radiation_wavelength 0.71073
_diffrn_reflns_av_R_equivalents 0.0627
_diffrn_reflns_av_sigmaI/netI 0.0573
_diffrn_reflns_limit_h_max 15
_diffrn_reflns_limit_h_min -13
_diffrn_reflns_limit_k_max 19
_diffrn_reflns_limit_k_min -12
_diffrn_reflns_limit_l_max 20
_diffrn_reflns_limit_l_min -20
_diffrn_reflns_number 16555
_diffrn_reflns_theta_full 25.00
_diffrn_reflns_theta_max 25.00
_diffrn_reflns_theta_min 2.34
_exptl_absorpt_coefficient_mu 1.409
_exptl_absorpt_correction_T_max 0.92
_exptl_absorpt_correction_T_min 0.90
_exptl_absorpt_correction_type multi-scan
_exptl_absorpt_process_details 'SADABS(Bruker, 2000)'
_exptl_crystal_colour colourless
_exptl_crystal_density_diffrn 1.644
_exptl_crystal_density_method 'not measured'
_exptl_crystal_description block
_exptl_crystal_F_000 1832
_exptl_crystal_size_max 0.20
_exptl_crystal_size_mid 0.20
_exptl_crystal_size_min 0.16
_refine_diff_density_max 0.301
_refine_diff_density_min -0.530
_refine_diff_density_rms 0.072
_refine_ls_extinction_method none
_refine_ls_goodness_of_fit_ref 0.976
_refine_ls_hydrogen_treatment constr
_refine_ls_matrix_type full
_refine_ls_number_parameters 262
_refine_ls_number_reflns 3169
_refine_ls_number_restraints 0
_refine_ls_restrained_S_all 0.976
_refine_ls_R_factor_all 0.0641
_refine_ls_R_factor_gt 0.0467
_refine_ls_shift/su_max 0.001
_refine_ls_shift/su_mean 0.000
_refine_ls_structure_factor_coef Fsqd
_refine_ls_weighting_details 'calc w=1/[\s^2^(Fo^2^)+(0.0500P)^2^+0.0000P] where P=(Fo^2^+2Fc^2^)/3'
_refine_ls_weighting_scheme calc
_refine_ls_wR_factor_gt 0.0928
_refine_ls_wR_factor_ref 0.0957
_reflns_number_gt 2362
_reflns_number_total 3169
_reflns_threshold_expression >2sigma(I)
_cod_data_source_file ic0509985rom20050721_113142.cif
_cod_data_source_block 50104bm
_cod_depositor_comments
;
The following automatic conversions were performed:
'__diffrn_radiation_source' tag replaced with
'_diffrn_radiation_source'.
Automatic conversion script
Id: cif_correct_tags 1383 2010-08-28 14:59:44Z saulius 

The following automatic conversions were performed:
'_symmetry_cell_setting' value 'Orthorhombic' changed to 'orthorhombic'
according to '/home/saulius/struct/CIF-dictionaries/cif_core.dic'
dictionary named 'cif_core.dic' version 2.4.1 from
2010-06-29.

'_exptl_absorpt_correction_type' value 'Multi-scan' changed
to 'multi-scan' according to
'/home/saulius/struct/CIF-dictionaries/cif_core.dic' dictionary named
'cif_core.dic' version 2.4.1 from 2010-06-29.

Automatic conversion script
Id: cif_fix_enum 1527 2010-12-29 10:47:43Z saulius 
;
_cod_original_cell_volume 3600.7(15)
_cod_database_code 4309714

loop_
_symmetry_equiv_pos_as_xyz
'x, y, z'
'-x+1/2, -y, z+1/2'
'-x, y+1/2, -z+1/2'
'x+1/2, -y+1/2, -z'
'-x, -y, -z'
'x-1/2, y, -z-1/2'
'x, -y-1/2, z-1/2'
'-x-1/2, y-1/2, z'

loop_
_atom_site_label
_atom_site_type_symbol
_atom_site_fract_x
_atom_site_fract_y
_atom_site_fract_z
_atom_site_U_iso_or_equiv
_atom_site_adp_type
_atom_site_occupancy
_atom_site_symmetry_multiplicity
_atom_site_calc_flag
_atom_site_refinement_flags
_atom_site_disorder_assembly
_atom_site_disorder_group
Zn1 Zn 0.66980(3) 0.15348(2) 0.71818(2) 0.02753(14) Uani 1 1 d . . .
C1 C 0.6449(3) 0.0047(3) 0.6075(2) 0.0468(10) Uani 1 1 d . . .
H1 H 0.7152 0.0018 0.5945 0.056 Uiso 1 1 calc R . .
C2 C 0.5713(3) -0.0451(3) 0.5793(2) 0.0494(11) Uani 1 1 d . . .
H2 H 0.5800 -0.0878 0.5440 0.059 Uiso 1 1 calc R . .
C3 C 0.5029(3) 0.0418(3) 0.6593(2) 0.0493(11) Uani 1 1 d . . .
H3 H 0.4539 0.0694 0.6894 0.059 Uiso 1 1 calc R . .
C4 C 0.3745(3) -0.0494(3) 0.5946(2) 0.0508(11) Uani 1 1 d . . .
H4A H 0.3413 -0.0081 0.5624 0.061 Uiso 1 1 calc R . .
H4B H 0.3804 -0.0997 0.5645 0.061 Uiso 1 1 calc R . .
C5 C 0.3103(3) -0.0651(3) 0.6554(2) 0.0446(10) Uani 1 1 d . . .
H5A H 0.3029 -0.0141 0.6844 0.054 Uiso 1 1 calc R . .
H5B H 0.3451 -0.1047 0.6885 0.054 Uiso 1 1 calc R . .
C6 C 0.2009(3) -0.0980(3) 0.6386(3) 0.0615(13) Uani 1 1 d . . .
H6A H 0.1628 -0.0575 0.6084 0.074 Uiso 1 1 calc R . .
H6B H 0.2063 -0.1483 0.6084 0.074 Uiso 1 1 calc R . .
C7 C 0.6249(3) 0.3330(2) 0.6691(2) 0.0405(9) Uani 1 1 d . . .
H7 H 0.6930 0.3426 0.6527 0.049 Uiso 1 1 calc R . .
C8 C 0.5465(3) 0.3892(3) 0.6680(3) 0.0492(11) Uani 1 1 d . . .
H8 H 0.5504 0.4439 0.6516 0.059 Uiso 1 1 calc R . .
C9 C 0.4885(3) 0.2722(2) 0.7128(2) 0.0371(8) Uani 1 1 d . . .
H9 H 0.4435 0.2323 0.7325 0.045 Uiso 1 1 calc R . .
C10 C 0.3560(4) 0.3848(4) 0.7075(3) 0.0694(15) Uani 1 1 d . . .
H10A H 0.3153 0.3468 0.7386 0.083 Uiso 1 1 calc R . .
H10B H 0.3633 0.4359 0.7363 0.083 Uiso 1 1 calc R . .
C11 C 0.6430(2) 0.1841(2) 0.91008(19) 0.0296(7) Uani 1 1 d . . .
C12 C 0.6313(3) 0.2286(3) 0.9770(2) 0.0407(9) Uani 1 1 d . . .
H12 H 0.6901 0.2449 1.0045 0.049 Uiso 1 1 calc R . .
C13 C 0.5342(3) 0.2491(3) 1.0034(2) 0.0451(10) Uani 1 1 d . . .
H13 H 0.5265 0.2804 1.0479 0.054 Uiso 1 1 calc R . .
C14 C 0.4483(3) 0.2227(3) 0.9633(2) 0.0375(8) Uani 1 1 d . . .
H14 H 0.3819 0.2373 0.9801 0.045 Uiso 1 1 calc R . .
C15 C 0.4591(2) 0.1746(2) 0.89813(18) 0.0266(7) Uani 1 1 d . . .
C16 C 0.7524(3) 0.1667(2) 0.8796(2) 0.0338(9) Uani 1 1 d . . .
C17 C 0.8636(3) 0.1392(2) 0.6422(2) 0.0317(8) Uani 1 1 d . . .
N1 N 0.6032(2) 0.06041(18) 0.65791(15) 0.0311(7) Uani 1 1 d . . .
N2 N 0.4803(2) -0.0205(2) 0.61314(19) 0.0439(8) Uani 1 1 d . . .
N3 N 0.5878(2) 0.25920(18) 0.69834(16) 0.0328(7) Uani 1 1 d . . .
N4 N 0.4601(2) 0.3492(2) 0.69595(19) 0.0445(8) Uani 1 1 d . . .
N5 N 0.55679(19) 0.15707(18) 0.87108(15) 0.0272(6) Uani 1 1 d . . .
O1 O 0.76792(18) 0.16358(18) 0.80782(14) 0.0444(7) Uani 1 1 d . . .
O2 O 0.82065(19) 0.1609(2) 0.92828(15) 0.0512(8) Uani 1 1 d . . .
O3 O 0.56559(17) 0.11288(15) 0.80774(13) 0.0319(5) Uani 1 1 d . . .
O4 O 0.79105(17) 0.19091(16) 0.64975(15) 0.0387(6) Uani 1 1 d . . .
O5 O 0.86163(18) 0.0670(2) 0.66110(15) 0.0458(7) Uani 1 1 d . . .
O6 O 0.0210(5) 0.0028(9) 0.5041(8) 0.0395(19) Uani 0.50 1 d P . .
H6E H 0.0600 -0.0046 0.4652 0.047 Uiso 0.50 1 d PR . .
H6F H 0.0426 0.0449 0.5287 0.047 Uiso 0.50 1 d PR . .

loop_
_atom_site_aniso_label
_atom_site_aniso_U_11
_atom_site_aniso_U_22
_atom_site_aniso_U_33
_atom_site_aniso_U_23
_atom_site_aniso_U_13
_atom_site_aniso_U_12
Zn1 0.0195(2) 0.0323(2) 0.0308(2) -0.00242(17) -0.00056(15) -0.00144(16)
C1 0.0306(19) 0.062(3) 0.048(2) -0.022(2) 0.0081(17) -0.0068(18)
C2 0.0278(19) 0.067(3) 0.053(2) -0.030(2) 0.0064(18) -0.0079(18)
C3 0.0254(18) 0.062(3) 0.060(2) -0.031(2) 0.0038(17) -0.0034(19)
C4 0.031(2) 0.066(3) 0.055(3) -0.031(2) 0.0056(18) -0.0119(19)
C5 0.032(2) 0.043(2) 0.059(3) -0.001(2) -0.0075(18) -0.0077(17)
C6 0.039(2) 0.077(3) 0.069(3) -0.021(3) 0.007(2) -0.022(2)
C7 0.0322(19) 0.035(2) 0.055(2) 0.0016(19) -0.0058(17) -0.0041(17)
C8 0.048(2) 0.035(2) 0.065(3) 0.000(2) -0.015(2) -0.0020(19)
C9 0.0259(17) 0.042(2) 0.043(2) -0.0008(19) 0.0019(15) 0.0039(17)
C10 0.050(3) 0.089(4) 0.069(3) -0.021(3) -0.005(2) 0.043(3)
C11 0.0257(16) 0.0340(19) 0.0290(17) -0.0001(16) -0.0040(13) 0.0031(14)
C12 0.0310(18) 0.058(2) 0.0328(19) -0.0088(19) -0.0072(16) 0.0014(18)
C13 0.043(2) 0.061(3) 0.0312(19) -0.0114(18) -0.0064(16) 0.0080(19)
C14 0.0302(18) 0.055(2) 0.0273(18) -0.0038(19) 0.0029(14) 0.0091(17)
C15 0.0214(15) 0.033(2) 0.0253(17) 0.0018(15) 0.0016(12) -0.0001(14)
C16 0.0208(16) 0.044(2) 0.037(2) -0.0095(17) -0.0019(14) -0.0035(15)
C17 0.0221(16) 0.040(2) 0.0335(18) 0.0035(16) -0.0046(14) -0.0012(15)
N1 0.0230(14) 0.0378(18) 0.0324(16) -0.0093(13) -0.0013(11) -0.0007(12)
N2 0.0304(16) 0.050(2) 0.0509(19) -0.0082(17) -0.0037(14) 0.0091(15)
N3 0.0255(15) 0.0398(18) 0.0330(16) 0.0018(13) -0.0023(12) 0.0020(13)
N4 0.0359(18) 0.047(2) 0.051(2) -0.0076(16) -0.0106(14) 0.0115(15)
N5 0.0194(13) 0.0341(16) 0.0280(15) 0.0028(13) -0.0035(11) -0.0001(11)
O1 0.0204(12) 0.075(2) 0.0375(15) -0.0063(14) 0.0026(10) -0.0059(12)
O2 0.0272(13) 0.082(2) 0.0442(15) -0.0159(15) -0.0109(12) 0.0126(14)
O3 0.0241(11) 0.0416(14) 0.0302(12) -0.0121(11) 0.0028(10) -0.0081(10)
O4 0.0222(12) 0.0444(15) 0.0495(15) 0.0036(13) 0.0112(10) 0.0036(11)
O5 0.0194(12) 0.077(2) 0.0409(14) -0.0080(15) 0.0033(10) -0.0042(13)
O6 0.028(6) 0.055(3) 0.036(4) -0.011(3) 0.005(5) -0.001(6)

loop_
_atom_type_symbol
_atom_type_description
_atom_type_scat_dispersion_real
_atom_type_scat_dispersion_imag
_atom_type_scat_source
C C 0.0033 0.0016 'International Tables Vol C Tables 4.2.6.8 and 6.1.1.4'
H H 0.0000 0.0000 'International Tables Vol C Tables 4.2.6.8 and 6.1.1.4'
N N 0.0061 0.0033 'International Tables Vol C Tables 4.2.6.8 and 6.1.1.4'
O O 0.0106 0.0060 'International Tables Vol C Tables 4.2.6.8 and 6.1.1.4'
Zn Zn 0.2839 1.4301 'International Tables Vol C Tables 4.2.6.8 and 6.1.1.4'

loop_
_geom_angle_atom_site_label_1
_geom_angle_atom_site_label_2
_geom_angle_atom_site_label_3
_geom_angle
_geom_angle_site_symmetry_1
_geom_angle_site_symmetry_3
_geom_angle_publ_flag
O1 Zn1 N1 136.63(12) . . ?
O1 Zn1 N3 112.73(12) . . ?
N1 Zn1 N3 108.55(12) . . ?
O1 Zn1 O4 87.36(11) . . ?
N1 Zn1 O4 103.70(11) . . ?
N3 Zn1 O4 92.57(11) . . ?
O1 Zn1 O3 81.36(9) . . ?
N1 Zn1 O3 83.60(10) . . ?
N3 Zn1 O3 93.36(11) . . ?
O4 Zn1 O3 168.59(10) . . ?
C2 C1 N1 111.0(3) . . ?
C2 C1 H1 124.5 . . ?
N1 C1 H1 124.5 . . ?
C1 C2 N2 105.6(4) . . ?
C1 C2 H2 127.2 . . ?
N2 C2 H2 127.2 . . ?
N1 C3 N2 112.1(3) . . ?
N1 C3 H3 124.0 . . ?
N2 C3 H3 124.0 . . ?
C5 C4 N2 116.3(4) . . ?
C5 C4 H4A 108.2 . . ?
N2 C4 H4A 108.2 . . ?
C5 C4 H4B 108.2 . . ?
N2 C4 H4B 108.2 . . ?
H4A C4 H4B 107.4 . . ?
C4 C5 C6 117.9(4) . . ?
C4 C5 H5A 107.8 . . ?
C6 C5 H5A 107.8 . . ?
C4 C5 H5B 107.8 . . ?
C6 C5 H5B 107.8 . . ?
H5A C5 H5B 107.2 . . ?
C10 C6 C5 111.9(4) 8_655 . ?
C10 C6 H6A 109.2 8_655 . ?
C5 C6 H6A 109.2 . . ?
C10 C6 H6B 109.2 8_655 . ?
C5 C6 H6B 109.2 . . ?
H6A C6 H6B 107.9 . . ?
C8 C7 N3 109.1(3) . . ?
C8 C7 H7 125.4 . . ?
N3 C7 H7 125.4 . . ?
C7 C8 N4 106.2(4) . . ?
C7 C8 H8 126.9 . . ?
N4 C8 H8 126.9 . . ?
N3 C9 N4 111.8(3) . . ?
N3 C9 H9 124.1 . . ?
N4 C9 H9 124.1 . . ?
C6 C10 N4 115.1(4) 8_665 . ?
C6 C10 H10A 108.5 8_665 . ?
N4 C10 H10A 108.5 . . ?
C6 C10 H10B 108.5 8_665 . ?
N4 C10 H10B 108.5 . . ?
H10A C10 H10B 107.5 . . ?
N5 C11 C12 120.0(3) . . ?
N5 C11 C16 120.7(3) . . ?
C12 C11 C16 119.4(3) . . ?
C13 C12 C11 120.6(4) . . ?
C13 C12 H12 119.7 . . ?
C11 C12 H12 119.7 . . ?
C12 C13 C14 118.9(4) . . ?
C12 C13 H13 120.6 . . ?
C14 C13 H13 120.6 . . ?
C13 C14 C15 120.8(3) . . ?
C13 C14 H14 119.6 . . ?
C15 C14 H14 119.6 . . ?
N5 C15 C14 119.4(3) . . ?
N5 C15 C17 120.0(3) . 6_557 ?
C14 C15 C17 120.6(3) . 6_557 ?
O2 C16 O1 124.7(3) . . ?
O2 C16 C11 115.5(3) . . ?
O1 C16 C11 119.7(3) . . ?
O5 C17 O4 126.5(3) . . ?
O5 C17 C15 120.2(3) . 6_657 ?
O4 C17 C15 113.2(3) . 6_657 ?
C3 N1 C1 104.0(3) . . ?
C3 N1 Zn1 124.7(2) . . ?
C1 N1 Zn1 131.2(2) . . ?
C3 N2 C2 107.3(3) . . ?
C3 N2 C4 125.4(3) . . ?
C2 N2 C4 126.8(3) . . ?
C9 N3 C7 105.4(3) . . ?
C9 N3 Zn1 127.0(3) . . ?
C7 N3 Zn1 127.6(2) . . ?
C9 N4 C8 107.4(3) . . ?
C9 N4 C10 125.8(4) . . ?
C8 N4 C10 126.8(4) . . ?
O3 N5 C15 118.6(3) . . ?
O3 N5 C11 121.3(3) . . ?
C15 N5 C11 120.1(3) . . ?
C16 O1 Zn1 132.2(2) . . ?
N5 O3 Zn1 119.60(18) . . ?
C17 O4 Zn1 115.2(2) . . ?
O6 O6 H6E 109.7 5_556 . ?
O6 O6 H6F 124.4 5_556 . ?
H6E O6 H6F 108.8 . . ?

loop_
_geom_bond_atom_site_label_1
_geom_bond_atom_site_label_2
_geom_bond_distance
_geom_bond_site_symmetry_2
_geom_bond_publ_flag
Zn1 O1 2.011(2) . ?
Zn1 N1 2.021(3) . ?
Zn1 N3 2.033(3) . ?
Zn1 O4 2.049(2) . ?
Zn1 O3 2.155(2) . ?
C1 C2 1.332(5) . ?
C1 N1 1.366(5) . ?
C1 H1 0.9300 . ?
C2 N2 1.365(5) . ?
C2 H2 0.9300 . ?
C3 N1 1.319(4) . ?
C3 N2 1.320(5) . ?
C3 H3 0.9300 . ?
C4 C5 1.365(5) . ?
C4 N2 1.470(5) . ?
C4 H4A 0.9700 . ?
C4 H4B 0.9700 . ?
C5 C6 1.528(5) . ?
C5 H5A 0.9700 . ?
C5 H5B 0.9700 . ?
C6 C10 1.431(6) 8_655 ?
C6 H6A 0.9700 . ?
C6 H6B 0.9700 . ?
C7 C8 1.354(5) . ?
C7 N3 1.381(5) . ?
C7 H7 0.9300 . ?
C8 N4 1.369(5) . ?
C8 H8 0.9300 . ?
C9 N3 1.314(4) . ?
C9 N4 1.328(5) . ?
C9 H9 0.9300 . ?
C10 C6 1.431(6) 8_665 ?
C10 N4 1.466(5) . ?
C10 H10A 0.9700 . ?
C10 H10B 0.9700 . ?
C11 N5 1.368(4) . ?
C11 C12 1.377(5) . ?
C11 C16 1.525(5) . ?
C12 C13 1.367(5) . ?
C12 H12 0.9300 . ?
C13 C14 1.372(5) . ?
C13 H13 0.9300 . ?
C14 C15 1.382(5) . ?
C14 H14 0.9300 . ?
C15 N5 1.366(4) . ?
C15 C17 1.521(5) 6_557 ?
C16 O2 1.221(4) . ?
C16 O1 1.267(4) . ?
C17 O5 1.212(4) . ?
C17 O4 1.256(4) . ?
C17 C15 1.521(5) 6_657 ?
N5 O3 1.319(3) . ?
O6 O6 0.564(11) 5_556 ?
O6 H6E 0.8500 . ?
O6 H6F 0.8500 . ?
